data_1537118
loop_
_publ_author_name
'Zhurova, E.A.'
'Zavodnik, V.E.'
'Tsirel'son, V.G.'

_publ_section_title
;
 Precision X-ray diffraction study of K Ta O3 : Li crystals
;
_journal_name_full Kristallografiya
_journal_page_first 816
_journal_page_last 823
_journal_volume 40
_journal_year 1995
_chemical_formula_sum 'K0.92 Li0.08 O3 Ta'
_chemical_name_systematic '(K0.92 Li0.08) (Ta O3)'
_space_group_IT_number 221
_symmetry_space_group_name_Hall '-P 4 2 3'
_symmetry_space_group_name_H-M 'P m -3 m'
_cell_angle_alpha 90
_cell_angle_beta 90
_cell_angle_gamma 90
_cell_formula_units_Z 1
_cell_length_a 3.9809
_cell_length_b 3.9809
_cell_length_c 3.9809
_cell_volume 63.088
_citation_journal_id_ASTM KRISAJ
_cod_data_source_file Zhurova_KRISAJ_1995_1507.cif
_cod_data_source_block K0.92Li0.08O3Ta1
_cod_original_cell_volume 63.08757
_cod_original_formula_sum 'K0.92 Li0.08 O3 Ta1'
_cod_database_code 1537118

loop_
_symmetry_equiv_pos_as_xyz
x,y,z
-y,x,z
-x,-y,z
y,-x,z
x,-y,-z
y,x,-z
-x,y,-z
-y,-x,-z
z,x,y
-x,z,y
-z,-x,y
x,-z,y
z,-x,-y
x,z,-y
-z,x,-y
-x,-z,-y
y,z,x
y,-z,-x
z,y,-x
-y,z,-x
-z,-y,-x
-y,-z,x
z,-y,x
-z,y,x
-x,-y,-z
y,-x,-z
x,y,-z
-y,x,-z
-x,y,z
-y,-x,z
x,-y,z
y,x,z
-z,-x,-y
x,-z,-y
z,x,-y
-x,z,-y
-z,x,y
-x,-z,y
z,-x,y
x,z,y
-y,-z,-x
-y,z,x
-z,-y,x
y,-z,x
z,y,x
y,z,-x
-z,y,-x
z,-y,-x

loop_
_atom_site_label
_atom_site_type_symbol
_atom_site_fract_x
_atom_site_fract_y
_atom_site_fract_z
_atom_site_occupancy
_atom_site_U_iso_or_equiv
Li1 Li+1 0.5 0.137 0.5 0.0133 0.0
O1 O-2 0.5 0 0 1 0.0
Ta1 Ta+5 0 0 0 1 0.0
K1 K+1 0.5 0.5 0.5 0.92 0.0
